data_4317294
loop_
_publ_author_name
'Behrouz Notash'
'Nasser Safari'
'Hamid Reza Khavasi'

_publ_section_title
;
 Anion-Directed Self-Assembly in Coordination Networks: Architectural
 Control via Cooperative Noncovalent Interactions
;
_journal_name_full 'Inorganic Chemistry'
_journal_page_first 11415
_journal_page_last 11420
_journal_paper_doi 10.1021/ic101387c
_journal_volume 49
_journal_year 2010
_chemical_formula_moiety 'C10 H10 Br2 Hg1 N4'
_chemical_formula_sum 'C10 H10 Br2 Hg N4'
_chemical_formula_weight 546.61
_chemical_name_systematic
;
 ?
;
_space_group_IT_number 14
_symmetry_cell_setting monoclinic
_symmetry_space_group_name_Hall '-P 2yab'
_symmetry_space_group_name_H-M 'P 1 21/a 1'
_atom_sites_solution_hydrogens geom
_atom_sites_solution_primary direct
_atom_sites_solution_secondary difmap
_audit_creation_method SHELXL-97
_cell_angle_alpha 90.00
_cell_angle_beta 94.957(5)
_cell_angle_gamma 90.00
_cell_formula_units_Z 4
_cell_length_a 9.3960(6)
_cell_length_b 15.6032(7)
_cell_length_c 10.0489(7)
_cell_measurement_reflns_used 2653
_cell_measurement_temperature 120(2)
_cell_measurement_theta_max 29.28
_cell_measurement_theta_min 2.03
_cell_volume 1467.74(15)
_computing_cell_refinement 'X-Area 1.31 (Stoe & Cie GmbH, 2005)'
_computing_data_collection 'X-Area 1.31 (Stoe & Cie GmbH, 2005)'
_computing_data_reduction 'X-Area 1.31 (Stoe & Cie GmbH, 2005)'
_computing_molecular_graphics 'ORTEP-3 for Windows (Farrugia, 1997)'
_computing_publication_material 'WinGX (Farrugia, 1999)'
_computing_structure_refinement 'SHELXL-97 (Sheldrick, 1997)'
_computing_structure_solution 'SHELXS-97 (Sheldrick, 1990)'
_diffrn_ambient_temperature 120(2)
_diffrn_detector_area_resol_mean '0.15 mm'
_diffrn_measured_fraction_theta_full 0.984
_diffrn_measured_fraction_theta_max 0.984
_diffrn_measurement_device_type 'STOE IPDS II'
_diffrn_measurement_method 'rotation method'
_diffrn_radiation_monochromator graphite
_diffrn_radiation_source 'fine-focus sealed tube'
_diffrn_radiation_type MoK\a
_diffrn_radiation_wavelength 0.71073
_diffrn_reflns_av_R_equivalents 0.1010
_diffrn_reflns_av_sigmaI/netI 0.0168
_diffrn_reflns_limit_h_max 11
_diffrn_reflns_limit_h_min -12
_diffrn_reflns_limit_k_max 21
_diffrn_reflns_limit_k_min -21
_diffrn_reflns_limit_l_max 13
_diffrn_reflns_limit_l_min -13
_diffrn_reflns_number 3948
_diffrn_reflns_theta_full 29.28
_diffrn_reflns_theta_max 29.28
_diffrn_reflns_theta_min 2.03
_diffrn_standards_number 0
_exptl_absorpt_coefficient_mu 15.916
_exptl_absorpt_correction_T_max 0.1018
_exptl_absorpt_correction_T_min 0.0384
_exptl_absorpt_correction_type numerical
_exptl_absorpt_process_details 'shape of crystal determined optically'
_exptl_crystal_colour orange
_exptl_crystal_density_diffrn 2.474
_exptl_crystal_density_method 'not measured'
_exptl_crystal_description block
_exptl_crystal_F_000 992
_exptl_crystal_size_max 0.25
_exptl_crystal_size_mid 0.24
_exptl_crystal_size_min 0.15
_refine_diff_density_max 0.311
_refine_diff_density_min -0.873
_refine_diff_density_rms 0.532
_refine_ls_extinction_method none
_refine_ls_goodness_of_fit_ref 1.039
_refine_ls_hydrogen_treatment constr
_refine_ls_matrix_type full
_refine_ls_number_parameters 154
_refine_ls_number_reflns 3948
_refine_ls_number_restraints 0
_refine_ls_restrained_S_all 1.039
_refine_ls_R_factor_all 0.0909
_refine_ls_R_factor_gt 0.0838
_refine_ls_shift/su_max 0.000
_refine_ls_shift/su_mean 0.000
_refine_ls_structure_factor_coef Fsqd
_refine_ls_weighting_details 'calc w=1/[\s^2^(Fo^2^)+(0.1695P)^2^+23.4931P] where P=(Fo^2^+2Fc^2^)/3'
_refine_ls_weighting_scheme calc
_refine_ls_wR_factor_gt 0.2243
_refine_ls_wR_factor_ref 0.2311
_reflns_number_gt 3444
_reflns_number_total 3948
_reflns_threshold_expression >2sigma(I)
_cod_data_source_file ic101387c_si_003.cif
_cod_data_source_block kh354-abs1
_cod_depositor_comments
;
The following automatic conversions were performed:

'_symmetry_cell_setting' value 'Monoclinic' changed to 'monoclinic'
according to the built-in table from CIF Core dictionary named
'cif_core.dic' version 2.4.1 from
2010-06-29.

'_exptl_absorpt_correction_type' value 'Numerical'
changed to 'numerical' according to the built-in table from CIF Core
dictionary named 'cif_core.dic' version 2.4.1 from 2010-06-29.

Automatic conversion script
Id: cif_fix_values 1646 2011-03-28 12:23:43Z adriana 
;
_cod_original_formula_sum 'C10 H10 Br2 Hg1 N4'
_cod_database_code 4317294

loop_
_symmetry_equiv_pos_as_xyz
'x, y, z'
'-x+1/2, y+1/2, -z'
'-x, -y, -z'
'x-1/2, -y-1/2, z'

loop_
_atom_site_label
_atom_site_type_symbol
_atom_site_fract_x
_atom_site_fract_y
_atom_site_fract_z
_atom_site_U_iso_or_equiv
_atom_site_adp_type
_atom_site_occupancy
_atom_site_symmetry_multiplicity
_atom_site_calc_flag
_atom_site_refinement_flags
_atom_site_disorder_assembly
_atom_site_disorder_group
C1 C 0.0820(12) 0.1747(8) 0.9417(12) 0.027(2) Uani 1 1 d . . .
H1 H 0.1790 0.1869 0.9433 0.033 Uiso 1 1 calc R . .
C2 C -0.1052(12) 0.1071(8) 1.0304(13) 0.028(2) Uani 1 1 d . . .
H2 H -0.1407 0.0714 1.0938 0.033 Uiso 1 1 calc R . .
C3 C -0.1968(12) 0.1433(8) 0.9301(11) 0.026(2) Uani 1 1 d . . .
H3 H -0.2936 0.1305 0.9288 0.031 Uiso 1 1 calc R . .
C4 C -0.0123(11) 0.2108(7) 0.8392(12) 0.023(2) Uani 1 1 d . . .
C5 C -0.0286(12) 0.2964(8) 0.6259(12) 0.027(2) Uani 1 1 d . . .
H5A H -0.0525 0.3557 0.6421 0.032 Uiso 1 1 calc R . .
H5B H -0.1164 0.2651 0.6022 0.032 Uiso 1 1 calc R . .
C6 C 0.0695(11) 0.2907(7) 0.5127(12) 0.026(2) Uani 1 1 d . . .
C7 C 0.1465(14) 0.3639(9) 0.4767(13) 0.031(2) Uani 1 1 d . . .
H7 H 0.1343 0.4163 0.5186 0.038 Uiso 1 1 calc R . .
C8 C 0.2397(13) 0.3563(9) 0.3786(13) 0.031(2) Uani 1 1 d . . .
H8 H 0.2935 0.4031 0.3551 0.037 Uiso 1 1 calc R . .
C9 C 0.2521(12) 0.2781(9) 0.3154(12) 0.030(2) Uani 1 1 d . . .
H9 H 0.3127 0.2741 0.2473 0.036 Uiso 1 1 calc R . .
C10 C 0.0909(11) 0.2161(7) 0.4484(11) 0.0232(19) Uani 1 1 d . . .
H10 H 0.0418 0.1678 0.4738 0.028 Uiso 1 1 calc R . .
N1 N 0.0372(10) 0.1244(6) 1.0352(9) 0.0239(17) Uani 1 1 d . . .
N2 N -0.1547(10) 0.1957(6) 0.8343(10) 0.0248(18) Uani 1 1 d . . .
N3 N 0.0457(10) 0.2598(7) 0.7436(10) 0.0275(19) Uani 1 1 d . . .
H3A H 0.1359 0.2696 0.7555 0.033 Uiso 1 1 calc R . .
N4 N 0.1802(10) 0.2072(7) 0.3483(10) 0.0273(19) Uani 1 1 d . . .
Hg1 Hg 0.21260(5) 0.07775(3) 0.22193(4) 0.0288(2) Uani 1 1 d . . .
Br1 Br 0.43470(13) 0.11307(12) 0.11876(14) 0.0427(4) Uani 1 1 d . . .
Br2 Br 0.05017(14) -0.01718(8) 0.33359(13) 0.0317(3) Uani 1 1 d . . .

loop_
_atom_site_aniso_label
_atom_site_aniso_U_11
_atom_site_aniso_U_22
_atom_site_aniso_U_33
_atom_site_aniso_U_23
_atom_site_aniso_U_13
_atom_site_aniso_U_12
C1 0.020(5) 0.032(6) 0.029(5) -0.003(4) -0.004(4) 0.001(4)
C2 0.020(5) 0.026(5) 0.036(6) 0.003(4) 0.000(4) -0.001(4)
C3 0.016(4) 0.032(5) 0.030(5) 0.003(4) 0.003(4) 0.002(4)
C4 0.012(4) 0.024(5) 0.034(5) -0.004(4) 0.006(4) -0.004(3)
C5 0.018(4) 0.032(5) 0.029(5) -0.001(4) 0.000(4) -0.003(4)
C6 0.018(4) 0.024(5) 0.032(5) 0.005(4) -0.008(4) -0.005(4)
C7 0.030(6) 0.031(6) 0.033(6) 0.005(5) -0.003(5) -0.004(5)
C8 0.024(5) 0.032(6) 0.036(6) 0.006(5) 0.002(4) -0.008(4)
C9 0.021(5) 0.038(6) 0.031(5) 0.005(5) 0.006(4) -0.008(4)
C10 0.015(4) 0.027(5) 0.027(5) 0.006(4) 0.001(4) 0.000(4)
N1 0.020(4) 0.027(4) 0.024(4) 0.000(3) -0.001(3) -0.001(3)
N2 0.017(4) 0.023(4) 0.035(5) -0.002(4) 0.003(3) -0.001(3)
N3 0.017(4) 0.039(5) 0.026(4) 0.003(4) -0.001(3) -0.004(4)
N4 0.019(4) 0.039(5) 0.024(4) 0.005(4) 0.002(3) -0.005(4)
Hg1 0.0234(3) 0.0337(3) 0.0292(3) 0.00070(15) 0.00103(18) 0.00266(15)
Br1 0.0207(6) 0.0686(10) 0.0388(7) 0.0024(6) 0.0033(5) 0.0038(6)
Br2 0.0346(6) 0.0250(5) 0.0361(6) 0.0020(4) 0.0059(5) 0.0038(4)

loop_
_atom_type_symbol
_atom_type_description
_atom_type_scat_dispersion_real
_atom_type_scat_dispersion_imag
_atom_type_scat_source
C C 0.0033 0.0016 'International Tables Vol C Tables 4.2.6.8 and 6.1.1.4'
H H 0.0000 0.0000 'International Tables Vol C Tables 4.2.6.8 and 6.1.1.4'
N N 0.0061 0.0033 'International Tables Vol C Tables 4.2.6.8 and 6.1.1.4'
O O 0.0106 0.0060 'International Tables Vol C Tables 4.2.6.8 and 6.1.1.4'
Hg Hg -2.3894 9.2266 'International Tables Vol C Tables 4.2.6.8 and 6.1.1.4'
Br Br -0.2901 2.4595 'International Tables Vol C Tables 4.2.6.8 and 6.1.1.4'

loop_
_geom_angle_atom_site_label_1
_geom_angle_atom_site_label_2
_geom_angle_atom_site_label_3
_geom_angle
_geom_angle_site_symmetry_1
_geom_angle_site_symmetry_3
_geom_angle_publ_flag
N1 C1 C4 122.4(10) . . ?
N1 C1 H1 118.8 . . ?
C4 C1 H1 118.8 . . ?
N1 C2 C3 119.4(11) . . ?
N1 C2 H2 120.3 . . ?
C3 C2 H2 120.3 . . ?
N2 C3 C2 124.3(10) . . ?
N2 C3 H3 117.8 . . ?
C2 C3 H3 117.8 . . ?
N2 C4 N3 121.3(11) . . ?
N2 C4 C1 120.7(11) . . ?
N3 C4 C1 117.9(9) . . ?
N3 C5 C6 108.0(9) . . ?
N3 C5 H5A 110.1 . . ?
C6 C5 H5A 110.1 . . ?
N3 C5 H5B 110.1 . . ?
C6 C5 H5B 110.1 . . ?
H5A C5 H5B 108.4 . . ?
C10 C6 C7 118.2(11) . . ?
C10 C6 C5 121.9(10) . . ?
C7 C6 C5 119.9(11) . . ?
C8 C7 C6 118.9(12) . . ?
C8 C7 H7 120.6 . . ?
C6 C7 H7 120.6 . . ?
C7 C8 C9 119.1(11) . . ?
C7 C8 H8 120.4 . . ?
C9 C8 H8 120.4 . . ?
N4 C9 C8 123.1(11) . . ?
N4 C9 H9 118.5 . . ?
C8 C9 H9 118.5 . . ?
C6 C10 N4 124.2(10) . . ?
C6 C10 H10 117.9 . . ?
N4 C10 H10 117.9 . . ?
C1 N1 C2 117.7(10) . . ?
C1 N1 Hg1 118.5(7) . 1_556 ?
C2 N1 Hg1 123.5(8) . 1_556 ?
C3 N2 C4 115.4(10) . . ?
C4 N3 C5 127.0(10) . . ?
C4 N3 H3A 116.5 . . ?
C5 N3 H3A 116.5 . . ?
C9 N4 C10 116.5(11) . . ?
C9 N4 Hg1 117.8(8) . . ?
C10 N4 Hg1 125.6(8) . . ?
N4 Hg1 Br2 98.7(2) . . ?
N4 Hg1 Br1 100.5(2) . . ?
Br2 Hg1 Br1 154.59(5) . . ?
N4 Hg1 N1 92.7(3) . 1_554 ?
Br2 Hg1 N1 97.0(2) . 1_554 ?
Br1 Hg1 N1 98.4(2) . 1_554 ?

loop_
_geom_bond_atom_site_label_1
_geom_bond_atom_site_label_2
_geom_bond_distance
_geom_bond_site_symmetry_2
_geom_bond_publ_flag
C1 N1 1.321(16) . ?
C1 C4 1.416(16) . ?
C1 H1 0.9300 . ?
C2 N1 1.361(14) . ?
C2 C3 1.388(16) . ?
C2 H2 0.9300 . ?
C3 N2 1.348(15) . ?
C3 H3 0.9300 . ?
C4 N2 1.356(13) . ?
C4 N3 1.376(14) . ?
C5 N3 1.438(15) . ?
C5 C6 1.527(17) . ?
C5 H5A 0.9700 . ?
C5 H5B 0.9700 . ?
C6 C10 1.354(17) . ?
C6 C7 1.415(16) . ?
C7 C8 1.380(18) . ?
C7 H7 0.9300 . ?
C8 C9 1.386(19) . ?
C8 H8 0.9300 . ?
C9 N4 1.351(15) . ?
C9 H9 0.9300 . ?
C10 N4 1.372(14) . ?
C10 H10 0.9300 . ?
N1 Hg1 2.496(9) 1_556 ?
N3 H3A 0.8600 . ?
N4 Hg1 2.419(11) . ?
Hg1 Br2 2.4654(13) . ?
Hg1 Br1 2.4713(14) . ?
Hg1 N1 2.496(9) 1_554 ?

loop_
_geom_torsion_atom_site_label_1
_geom_torsion_atom_site_label_2
_geom_torsion_atom_site_label_3
_geom_torsion_atom_site_label_4
_geom_torsion
_geom_torsion_site_symmetry_1
_geom_torsion_site_symmetry_2
_geom_torsion_site_symmetry_3
_geom_torsion_site_symmetry_4
_geom_torsion_publ_flag
N1 C2 C3 N2 0.0(19) . . . . ?
N1 C1 C4 N2 1.0(18) . . . . ?
N1 C1 C4 N3 -177.6(11) . . . . ?
N3 C5 C6 C10 76.2(13) . . . . ?
N3 C5 C6 C7 -100.8(13) . . . . ?
C10 C6 C7 C8 -0.2(17) . . . . ?
C5 C6 C7 C8 176.9(11) . . . . ?
C6 C7 C8 C9 1.9(18) . . . . ?
C7 C8 C9 N4 -2.2(19) . . . . ?
C7 C6 C10 N4 -1.5(17) . . . . ?
C5 C6 C10 N4 -178.5(10) . . . . ?
C4 C1 N1 C2 0.3(17) . . . . ?
C4 C1 N1 Hg1 -174.0(8) . . . 1_556 ?
C3 C2 N1 C1 -0.8(17) . . . . ?
C3 C2 N1 Hg1 173.2(9) . . . 1_556 ?
C2 C3 N2 C4 1.3(18) . . . . ?
N3 C4 N2 C3 176.8(11) . . . . ?
C1 C4 N2 C3 -1.7(16) . . . . ?
N2 C4 N3 C5 -3.9(18) . . . . ?
C1 C4 N3 C5 174.7(11) . . . . ?
C6 C5 N3 C4 -142.5(11) . . . . ?
C8 C9 N4 C10 0.7(17) . . . . ?
C8 C9 N4 Hg1 178.5(9) . . . . ?
C6 C10 N4 C9 1.3(16) . . . . ?
C6 C10 N4 Hg1 -176.5(8) . . . . ?
C9 N4 Hg1 Br2 -178.9(8) . . . . ?
C10 N4 Hg1 Br2 -1.3(9) . . . . ?
C9 N4 Hg1 Br1 17.7(9) . . . . ?
C10 N4 Hg1 Br1 -164.6(8) . . . . ?
C9 N4 Hg1 N1 -81.4(9) . . . 1_554 ?
C10 N4 Hg1 N1 96.3(9) . . . 1_554 ?
